data_4505970
loop_
_publ_author_name
'Abeysinghe, Samangi'
'Unruh, Daniel K.'
'Forbes, Tori Z.'

_publ_section_title
;
 Crystallization of Keggin-Type Polyaluminum Species by Supramolecular
 Interactions with Disulfonate Anions
;
_journal_issue 4
_journal_name_full 'Crystal Growth &amp; Design'
_journal_page_first 2044
_journal_paper_doi 10.1021/cg3000087
_journal_volume 12
_journal_year 2012
_chemical_formula_sum 'C60 H36 Al26 O114 S12'
_chemical_formula_weight 3667.09
_space_group_IT_number 2
_symmetry_cell_setting triclinic
_symmetry_space_group_name_Hall '-P 1'
_symmetry_space_group_name_H-M 'P -1'
_atom_sites_solution_hydrogens geom
_atom_sites_solution_primary direct
_atom_sites_solution_secondary difmap
_audit_creation_date 2011-10-10T16:34:33-00:00
_audit_creation_method 'WinGX routine CIF_UPDATE'
_cell_angle_alpha 111.216(5)
_cell_angle_beta 112.494(5)
_cell_angle_gamma 93.962(5)
_cell_formula_units_Z 1
_cell_length_a 15.6751(17)
_cell_length_b 17.9295(19)
_cell_length_c 19.711(2)
_cell_measurement_reflns_used 823
_cell_measurement_temperature 190(2)
_cell_measurement_theta_max 22.50
_cell_measurement_theta_min 2.58
_cell_volume 4630.7(9)
_computing_cell_refinement 'HKL Scalepack (Otwinowski & Minor, 1997)'
_computing_data_collection 'Collect (Nonius BV, 1997-2000)'
_computing_data_reduction 'HKL Denzo, Scalepack (Otwinowski & Minor, 1997)'
_computing_molecular_graphics 'CrystalMaker v2.5.0'
_computing_structure_refinement 'SHELXL-97 (Sheldrick, 2008)'
_computing_structure_solution 'SHELXS (Sheldrick, 2008)'
_diffrn_ambient_temperature 190(2)
_diffrn_detector_area_resol_mean 9
_diffrn_measured_fraction_theta_full 0.983
_diffrn_measured_fraction_theta_max 0.983
_diffrn_measurement_device_type KappaCCD
_diffrn_measurement_method 'CCD phi and omega scans'
_diffrn_radiation_monochromator graphite
_diffrn_radiation_type MoK\a
_diffrn_radiation_wavelength 0.71073
_diffrn_reflns_av_R_equivalents 0.0978
_diffrn_reflns_av_unetI/netI 0.2122
_diffrn_reflns_limit_h_max 18
_diffrn_reflns_limit_h_min -18
_diffrn_reflns_limit_k_max 21
_diffrn_reflns_limit_k_min -21
_diffrn_reflns_limit_l_max 23
_diffrn_reflns_limit_l_min -23
_diffrn_reflns_number 23453
_diffrn_reflns_theta_full 25.43
_diffrn_reflns_theta_max 25.43
_diffrn_reflns_theta_min 2.58
_exptl_absorpt_coefficient_mu 0.362
_exptl_absorpt_correction_T_max 0.9892
_exptl_absorpt_correction_T_min 0.9613
_exptl_absorpt_correction_type multi-scan
_exptl_absorpt_process_details SADABS
_exptl_crystal_colour colorless
_exptl_crystal_density_diffrn 1.315
_exptl_crystal_density_method 'not measured'
_exptl_crystal_description blocky
_exptl_crystal_F_000 1838
_exptl_crystal_size_max 0.11
_exptl_crystal_size_mid 0.08
_exptl_crystal_size_min 0.03
_refine_diff_density_max 0.759
_refine_diff_density_min -0.570
_refine_diff_density_rms 0.132
_refine_ls_extinction_method none
_refine_ls_goodness_of_fit_ref 0.958
_refine_ls_hydrogen_treatment constr
_refine_ls_matrix_type full
_refine_ls_number_parameters 667
_refine_ls_number_reflns 17097
_refine_ls_number_restraints 12
_refine_ls_restrained_S_all 0.959
_refine_ls_R_factor_all 0.2340
_refine_ls_R_factor_gt 0.1027
_refine_ls_shift/su_max 0
_refine_ls_shift/su_mean 0
_refine_ls_structure_factor_coef Fsqd
_refine_ls_weighting_details 'calc w=1/[\s^2^(Fo^2^)+(0.1333P)^2^+0.0000P] where P=(Fo^2^+2Fc^2^)/3'
_refine_ls_weighting_scheme calc
_refine_ls_wR_factor_gt 0.2619
_refine_ls_wR_factor_ref 0.2930
_reflns_number_gt 12487
_reflns_number_total 17097
_reflns_threshold_expression >2sigma(I)
_cod_data_source_file cg3000087_si_002.cif
_cod_data_source_block finalal26
_cod_depositor_comments
;
The following automatic conversions were performed:

'_symmetry_cell_setting' value 'Triclinic' changed to 'triclinic'
according to /home/saulius/struct/CIF-dictionaries/cif_core.dic
dictionary named 'cif_core.dic' version 2.4.1 from 2010-06-29.

Automatic conversion script
Id: cif_fix_values 1715 2011-07-08 13:25:40Z adriana 
;
_cod_original_cell_volume 4630.7(8)
_cod_original_sg_symbol_H-M P-1
_cod_database_code 4505970

loop_
_symmetry_equiv_pos_as_xyz
'x, y, z'
'-x, -y, -z'

loop_
_atom_site_label
_atom_site_type_symbol
_atom_site_fract_x
_atom_site_fract_y
_atom_site_fract_z
_atom_site_U_iso_or_equiv
_atom_site_adp_type
_atom_site_occupancy
_atom_site_symmetry_multiplicity
_atom_site_calc_flag
_atom_site_refinement_flags
Al1 Al 0.4623(2) 0.09074(19) -0.38616(16) 0.0377(9) Uani 1 1 d .
Al2 Al 0.6433(2) 0.47571(19) -0.23008(17) 0.0407(9) Uani 1 1 d .
Al3 Al 0.4384(2) 0.2252(2) -0.25822(17) 0.0422(9) Uani 1 1 d .
Al4 Al 0.3243(2) 0.1869(2) -0.42911(17) 0.0412(9) Uani 1 1 d .
Al5 Al 0.3693(2) 0.2902(2) -0.50126(17) 0.0414(9) Uani 1 1 d .
Al6 Al 0.7026(2) 0.15257(19) -0.32049(17) 0.0383(9) Uani 1 1 d .
Al7 Al 0.5892(2) 0.11531(19) -0.48985(17) 0.0377(9) Uani 1 1 d .
Al8 Al 0.7621(2) 0.3606(2) -0.19785(17) 0.0418(9) Uani 1 1 d .
Al9 Al 0.5984(2) 0.3707(2) -0.15848(17) 0.0428(9) Uani 1 1 d .
Al10 Al 0.5476(2) 0.2920(2) -0.51658(18) 0.0432(9) Uani 1 1 d .
Al11 Al 0.5268(2) 0.4388(2) -0.39846(17) 0.0399(9) Uani 1 1 d .
Al12 Al 0.7487(2) 0.2567(2) -0.38986(18) 0.0421(9) Uani 1 1 d .
Al13 Al 0.5571(2) 0.27418(19) -0.35497(16) 0.0353(8) Uani 1 1 d .
O1 O 0.6139(5) 0.4783(4) -0.1473(3) 0.0417(19) Uani 1 1 d .
O2 O 0.5070(4) 0.3159(4) -0.4267(3) 0.0308(17) Uani 1 1 d .
O3 O 0.4629(4) 0.2088(3) -0.3565(3) 0.0278(16) Uani 1 1 d .
O4 O 0.5914(4) 0.1151(4) -0.3165(3) 0.0344(18) Uani 1 1 d .
O5 O 0.4833(5) 0.0813(4) -0.4763(3) 0.0374(18) Uani 1 1 d .
O6 O 0.5290(4) 0.1778(4) -0.5439(3) 0.0356(17) Uani 1 1 d .
O7 O 0.6802(4) 0.3124(4) -0.4484(3) 0.0399(18) Uani 1 1 d .
O8 O 0.6264(4) 0.3556(4) -0.2540(3) 0.0348(17) Uani 1 1 d .
O9 O 0.6579(4) 0.0637(4) -0.4246(3) 0.0396(18) Uani 1 1 d .
O10 O 0.7883(5) 0.3468(4) -0.2874(3) 0.0414(19) Uani 1 1 d .
O11 O 0.4480(4) -0.0221(4) -0.4122(3) 0.0359(18) Uani 1 1 d .
O12 O 0.7486(4) 0.2493(4) -0.2212(3) 0.0327(17) Uani 1 1 d .
O13 O 0.7074(4) 0.1608(4) -0.4860(3) 0.0400(18) Uani 1 1 d .
O14 O 0.3473(4) 0.1785(4) -0.5196(4) 0.0390(18) Uani 1 1 d .
O15 O 0.6534(5) 0.4678(4) -0.3244(3) 0.0409(19) Uani 1 1 d .
O16 O 0.4635(5) 0.3411(4) -0.2176(3) 0.0355(17) Uani 1 1 d .
O17 O 0.3145(5) 0.2086(4) -0.3338(3) 0.0414(19) Uani 1 1 d .
O18 O 0.5578(5) 0.4058(4) -0.4878(3) 0.0408(19) Uani 1 1 d .
O19 O 0.5678(5) 0.2580(4) -0.1850(3) 0.0389(18) Uani 1 1 d .
O20 O 0.4159(5) 0.2743(4) -0.5785(3) 0.0430(19) Uani 1 1 d .
O21 O 0.7291(4) 0.3793(4) -0.1120(3) 0.0384(18) Uani 1 1 d .
O22 O 0.4378(5) 0.1135(4) -0.2933(3) 0.0434(19) Uani 1 1 d .
O23 O 0.5168(5) 0.4659(4) -0.3024(4) 0.0445(19) Uani 1 1 d .
O24 O 0.8092(5) 0.1919(4) -0.3331(3) 0.0403(19) Uani 1 1 d .
O25 O 0.3293(4) 0.0773(4) -0.4505(3) 0.0356(17) Uani 1 1 d .
O26 O 0.3986(4) 0.4049(4) -0.4635(3) 0.0436(19) Uani 1 1 d .
O27 O 0.7712(5) 0.4731(4) -0.1753(3) 0.0439(19) Uani 1 1 d .
O28 O 0.6347(5) 0.2146(4) -0.3846(3) 0.0366(18) Uani 1 1 d .
O29 O 0.5755(5) 0.2813(4) -0.6068(4) 0.050(2) Uani 1 1 d .
O30 O 0.5938(5) 0.4014(4) -0.0541(3) 0.0418(19) Uani 1 1 d .
O31 O 0.3970(5) 0.2231(4) -0.1770(4) 0.050(2) Uani 1 1 d .
O32 O 0.7713(5) 0.0885(4) -0.2677(4) 0.056(2) Uani 1 1 d .
O33 O 0.3259(5) 0.2925(4) -0.4253(3) 0.0398(18) Uani 1 1 d .
O34 O 0.5318(5) 0.5488(4) -0.3927(3) 0.0453(19) Uani 1 1 d .
O35 O 0.8929(5) 0.3841(4) -0.1277(4) 0.054(2) Uani 1 1 d .
O36 O 0.8613(5) 0.2946(4) -0.3956(4) 0.048(2) Uani 1 1 d .
O37 O 0.2415(5) 0.2729(4) -0.5850(4) 0.050(2) Uani 1 1 d .
O38 O 0.6761(5) 0.5950(4) -0.1841(3) 0.0423(19) Uani 1 1 d .
O39 O 0.1860(5) 0.1492(5) -0.4894(4) 0.058(2) Uani 1 1 d .
C1 C 0.1196(9) 0.4774(7) 0.4449(7) 0.061(3) Uiso 1 1 d D
C2 C 0.0603(9) 0.5262(9) 0.4430(8) 0.091(5) Uiso 1 1 d D
H2 H 0.0571 0.5603 0.4166 0.109 Uiso 1 1 calc R
C3 C 0.0048(10) 0.5252(8) 0.4804(7) 0.078(4) Uiso 1 1 d D
C4 C 0.1126(10) 0.4266(8) 0.4783(7) 0.078(4) Uiso 1 1 d D
H4 H 0.1491 0.3878 0.4750 0.094 Uiso 1 1 calc R
C5 C -0.0535(12) 0.5744(11) 0.4803(10) 0.135(7) Uiso 1 1 d D
H5 H -0.0569 0.6091 0.4543 0.162 Uiso 1 1 calc R
S1 S 0.1957(2) 0.4688(2) 0.4002(2) 0.0569(9) Uani 1 1 d .
O40 O 0.2868(5) 0.4955(5) 0.4657(4) 0.066(2) Uani 1 1 d .
O41 O 0.1825(6) 0.5236(5) 0.3579(5) 0.069(2) Uani 1 1 d .
O42 O 0.1778(6) 0.3837(5) 0.3482(5) 0.076(3) Uani 1 1 d .
C6 C 0.35737(13) 0.82796(14) -0.18925(11) 0.067(4) Uiso 1 1 d G
H6 H 0.3966 0.7962 -0.2049 0.081 Uiso 1 1 calc R
C7 C 0.33438(14) 0.88885(13) -0.21623(11) 0.048(3) Uiso 1 1 d G
C8 C 0.27571(16) 0.93637(11) -0.19289(11) 0.067(4) Uiso 1 1 d G
H8 H 0.2603 0.9771 -0.2109 0.080 Uiso 1 1 calc R
C9 C 0.24002(16) 0.92302(11) -0.14257(10) 0.081(4) Uiso 1 1 d G
H9 H 0.2008 0.9548 -0.1269 0.097 Uiso 1 1 calc R
C10 C 0.26300(13) 0.86213(11) -0.11559(9) 0.049(3) Uiso 1 1 d G
C11 C 0.32168(12) 0.81461(13) -0.13893(10) 0.059(3) Uiso 1 1 d G
C12 C 0.34467(15) 0.75372(15) -0.11195(13) 0.077(4) Uiso 1 1 d G
H12 H 0.3839 0.7219 -0.1276 0.093 Uiso 1 1 calc R
C13 C 0.30898(16) 0.74037(15) -0.06163(13) 0.080(4) Uiso 1 1 d G
H13 H 0.3244 0.6996 -0.0436 0.096 Uiso 1 1 calc R
C14 C 0.25030(14) 0.78789(14) -0.03829(10) 0.055(3) Uiso 1 1 d G
C15 C 0.22732(14) 0.84878(13) -0.06527(9) 0.064(4) Uiso 1 1 d G
H15 H 0.1881 0.8806 -0.0496 0.077 Uiso 1 1 calc R
S2 S 0.20478(17) 0.76313(17) 0.02139(12) 0.0607(10) Uani 1 1 d G
O43 O 0.28005(19) 0.8037(2) 0.10383(12) 0.073(3) Uani 1 1 d G
O44 O 0.1836(2) 0.67498(18) -0.00776(15) 0.075(3) Uani 1 1 d G
O45 O 0.12061(18) 0.79597(19) 0.01242(13) 0.079(3) Uani 1 1 d G
S3 S 0.37291(17) 0.90558(17) -0.28385(13) 0.0709(11) Uani 1 1 d G
O46A O 0.46754(17) 0.9262(2) -0.25265(16) 0.097(8) Uiso 0.50 1 d PG
O46B O 0.48133(17) 0.9091(2) -0.24717(16) 0.081(7) Uiso 0.50 1 d PG
O47A O 0.3535(2) 0.97618(16) -0.28763(14) 0.084(7) Uiso 0.50 1 d PG
O47B O 0.3263(2) 0.97850(16) -0.29471(14) 0.107(9) Uiso 0.50 1 d PG
O48 O 0.32454(19) 0.83168(17) -0.36073(13) 0.055(2) Uiso 1 1 d G
S4 S 0.00669(15) 0.8366(2) -0.35190(15) 0.0788(11) Uani 1 1 d G
C16 C 0.1263(2) 0.72946(19) -0.3485(2) 0.056(3) Uiso 1 1 d G
H16 H 0.1440 0.7475 -0.3809 0.068 Uiso 1 1 calc R
C17 C 0.0615(2) 0.76257(19) -0.3216(2) 0.061(3) Uiso 1 1 d G
C18 C 0.0350(3) 0.7355(2) -0.2732(2) 0.069(4) Uiso 1 1 d G
H18 H -0.0083 0.7577 -0.2552 0.083 Uiso 1 1 calc R
C19 C 0.0733(3) 0.6754(2) -0.2515(2) 0.054(3) Uiso 1 1 d G
H19 H 0.0556 0.6573 -0.2191 0.065 Uiso 1 1 calc R
C20 C 0.1381(2) 0.64226(16) -0.27838(15) 0.056(3) Uiso 1 1 d G
C21 C 0.1646(2) 0.66930(17) -0.32687(17) 0.048(3) Uiso 1 1 d G
C22 C 0.2294(3) 0.6362(2) -0.3537(3) 0.063(3) Uiso 1 1 d G
H22 H 0.2472 0.6543 -0.3862 0.076 Uiso 1 1 calc R
C23 C 0.2678(2) 0.5760(2) -0.3321(2) 0.070(4) Uiso 1 1 d G
H23 H 0.3111 0.5539 -0.3501 0.084 Uiso 1 1 calc R
C24 C 0.24127(19) 0.54900(16) -0.28361(16) 0.054(3) Uiso 1 1 d G
C25 C 0.1765(2) 0.58211(17) -0.25675(16) 0.084(4) Uiso 1 1 d G
H25 H 0.1587 0.5640 -0.2243 0.101 Uiso 1 1 calc R
O49A O 0.0692(4) 0.8860(3) -0.3710(3) 0.074(7) Uiso 0.50 1 d PG
O49B O 0.0614(4) 0.8638(3) -0.3888(3) 0.086(7) Uiso 0.50 1 d PG
O50 O -0.0860(3) 0.7783(3) -0.4252(3) 0.101(3) Uiso 1 1 d G
O51 O -0.0096(4) 0.8909(3) -0.2820(3) 0.125(4) Uiso 1 1 d G
S5 S 0.2757(2) 0.46584(18) -0.26558(19) 0.0836(12) Uani 1 1 d G
O52A O 0.2526(3) 0.4524(2) -0.2202(2) 0.046(6) Uiso 0.33 1 d PG
O52B O 0.2091(3) 0.4283(2) -0.2341(3) 0.036(5) Uiso 0.33 1 d PG
O52C O 0.2491(3) 0.39114(19) -0.3516(2) 0.074(8) Uiso 0.33 1 d PG
O53A O 0.2118(3) 0.38468(17) -0.3554(2) 0.058(7) Uiso 0.33 1 d PG
O53B O 0.3802(2) 0.4892(2) -0.2395(3) 0.061(7) Uiso 0.33 1 d PG
O53C O 0.3527(3) 0.4525(2) -0.2746(2) 0.087(9) Uiso 0.33 1 d PG
O54A O 0.3377(3) 0.5124(2) -0.17471(19) 0.084(8) Uiso 0.33 1 d PG
O54B O 0.3318(3) 0.4390(2) -0.3076(2) 0.20(2) Uiso 0.33 1 d PG
O54C O 0.1993(3) 0.40593(19) -0.2819(3) 0.144(13) Uiso 0.33 1 d PG
C26 C 0.4784(8) 0.9939(6) 0.0231(6) 0.050(3) Uiso 1 1 d D
C27 C 0.4221(9) 1.0447(8) 0.0478(7) 0.083(4) Uiso 1 1 d D
H27 H 0.3956 1.0384 0.0809 0.100 Uiso 1 1 calc R
C28 C 0.5916(10) 0.8921(9) -0.0176(8) 0.088(4) Uiso 1 1 d D
C29 C 0.5577(8) 0.8813(8) 0.0354(7) 0.077(4) Uiso 1 1 d D
H29 H 0.5720 0.8426 0.0565 0.092 Uiso 1 1 calc R
C30 C 0.5001(9) 0.9343(7) 0.0534(7) 0.082(4) Uiso 1 1 d D
H30 H 0.4746 0.9297 0.0877 0.099 Uiso 1 1 calc R
S6 S 0.6623(4) 0.8265(3) -0.0471(3) 0.1134(17) Uani 1 1 d .
O55A O 0.6140(16) 0.7530(13) -0.1127(12) 0.079(6) Uiso 0.50 1 d P
O55B O 0.5634(19) 0.7412(16) -0.1154(14) 0.121(9) Uiso 0.50 1 d P
O56 O 0.7080(10) 0.8624(9) -0.0816(8) 0.171(5) Uiso 1 1 d .
O57A O 0.748(2) 0.8399(18) 0.0330(16) 0.136(11) Uiso 0.50 1 d P
O57B O 0.7075(18) 0.8041(15) 0.0191(13) 0.097(8) Uiso 0.50 1 d P

loop_
_atom_site_aniso_label
_atom_site_aniso_U_11
_atom_site_aniso_U_22
_atom_site_aniso_U_33
_atom_site_aniso_U_23
_atom_site_aniso_U_13
_atom_site_aniso_U_12
Al1 0.045(2) 0.040(2) 0.0343(17) 0.0146(16) 0.0253(16) 0.0088(17)
Al2 0.050(2) 0.031(2) 0.0366(18) 0.0053(15) 0.0235(17) 0.0046(17)
Al3 0.045(2) 0.041(2) 0.0408(19) 0.0162(16) 0.0201(17) 0.0094(18)
Al4 0.042(2) 0.042(2) 0.0397(18) 0.0156(16) 0.0208(16) 0.0048(18)
Al5 0.049(2) 0.034(2) 0.0425(19) 0.0138(16) 0.0241(17) 0.0073(18)
Al6 0.039(2) 0.036(2) 0.0375(18) 0.0125(15) 0.0169(16) 0.0078(17)
Al7 0.042(2) 0.033(2) 0.0382(18) 0.0140(15) 0.0191(16) 0.0088(17)
Al8 0.037(2) 0.040(2) 0.0388(18) 0.0097(16) 0.0164(16) 0.0000(17)
Al9 0.054(2) 0.037(2) 0.0338(17) 0.0114(15) 0.0188(17) 0.0075(18)
Al10 0.048(2) 0.041(2) 0.0407(19) 0.0166(16) 0.0208(17) 0.0023(18)
Al11 0.040(2) 0.043(2) 0.0360(18) 0.0187(16) 0.0154(16) 0.0085(18)
Al12 0.049(2) 0.033(2) 0.0463(19) 0.0162(16) 0.0237(17) 0.0076(18)
Al13 0.039(2) 0.037(2) 0.0305(17) 0.0117(15) 0.0175(15) 0.0067(16)
O1 0.057(5) 0.033(4) 0.047(4) 0.019(3) 0.031(4) 0.016(4)
O2 0.043(4) 0.029(4) 0.018(3) 0.013(3) 0.008(3) 0.012(3)
O3 0.031(4) 0.015(4) 0.026(3) 0.007(3) 0.005(3) -0.008(3)
O4 0.042(5) 0.035(4) 0.016(3) 0.005(3) 0.010(3) -0.001(4)
O5 0.043(5) 0.041(5) 0.039(4) 0.019(3) 0.027(3) 0.012(4)
O6 0.042(5) 0.030(4) 0.035(4) 0.015(3) 0.015(3) 0.010(4)
O7 0.034(4) 0.043(5) 0.035(4) 0.010(3) 0.014(3) 0.003(4)
O8 0.036(4) 0.020(4) 0.036(4) 0.001(3) 0.014(3) 0.000(3)
O9 0.041(5) 0.030(4) 0.036(4) 0.003(3) 0.017(3) -0.004(4)
O10 0.059(5) 0.045(5) 0.011(3) 0.003(3) 0.014(3) 0.012(4)
O11 0.045(5) 0.030(4) 0.029(3) 0.002(3) 0.024(3) 0.001(4)
O12 0.031(4) 0.029(4) 0.040(4) 0.019(3) 0.011(3) 0.013(3)
O13 0.028(4) 0.041(5) 0.035(4) 0.001(3) 0.016(3) -0.006(4)
O14 0.027(4) 0.037(4) 0.052(4) 0.015(3) 0.020(3) 0.003(3)
O15 0.049(5) 0.035(4) 0.038(4) 0.025(3) 0.011(3) 0.001(4)
O16 0.050(5) 0.023(4) 0.033(4) 0.009(3) 0.020(3) 0.009(4)
O17 0.044(5) 0.052(5) 0.037(4) 0.023(3) 0.022(3) 0.015(4)
O18 0.051(5) 0.037(4) 0.037(4) 0.025(3) 0.015(3) 0.000(4)
O19 0.045(5) 0.034(4) 0.029(4) 0.003(3) 0.017(3) 0.003(4)
O20 0.057(5) 0.053(5) 0.045(4) 0.033(4) 0.035(4) 0.022(4)
O21 0.040(5) 0.037(4) 0.043(4) 0.019(3) 0.021(3) 0.010(4)
O22 0.060(5) 0.040(5) 0.024(3) 0.007(3) 0.019(3) 0.011(4)
O23 0.040(5) 0.045(5) 0.042(4) 0.018(4) 0.010(3) 0.015(4)
O24 0.049(5) 0.053(5) 0.029(4) 0.026(3) 0.019(3) 0.017(4)
O25 0.030(4) 0.022(4) 0.051(4) 0.011(3) 0.018(3) 0.007(3)
O26 0.033(5) 0.051(5) 0.036(4) 0.011(4) 0.011(3) 0.004(4)
O27 0.064(5) 0.023(4) 0.037(4) 0.012(3) 0.016(4) 0.007(4)
O28 0.048(5) 0.035(4) 0.031(4) 0.015(3) 0.020(3) 0.016(4)
O29 0.066(5) 0.049(5) 0.040(4) 0.021(4) 0.027(4) -0.002(4)
O30 0.054(5) 0.033(4) 0.035(4) 0.011(3) 0.021(3) 0.004(4)
O31 0.052(5) 0.051(5) 0.048(4) 0.020(4) 0.026(4) 0.013(4)
O32 0.075(6) 0.043(5) 0.055(4) 0.027(4) 0.027(4) 0.020(4)
O33 0.045(5) 0.042(5) 0.040(4) 0.023(3) 0.021(3) 0.008(4)
O34 0.053(5) 0.029(4) 0.037(4) 0.007(3) 0.010(3) 0.011(4)
O35 0.031(5) 0.059(5) 0.051(4) 0.011(4) 0.010(4) 0.007(4)
O36 0.051(5) 0.041(5) 0.069(5) 0.024(4) 0.044(4) 0.007(4)
O37 0.034(5) 0.045(5) 0.061(5) 0.026(4) 0.009(4) 0.001(4)
O38 0.052(5) 0.026(4) 0.034(4) 0.003(3) 0.014(3) 0.006(4)
O39 0.040(5) 0.076(6) 0.044(4) 0.012(4) 0.018(4) -0.003(4)
S1 0.052(2) 0.047(2) 0.069(2) 0.0223(19) 0.0270(19) 0.0022(18)
O40 0.044(6) 0.073(6) 0.078(5) 0.042(5) 0.017(5) -0.004(5)
O41 0.072(6) 0.068(6) 0.095(6) 0.044(5) 0.053(5) 0.023(5)
O42 0.063(6) 0.068(7) 0.096(6) 0.027(5) 0.045(5) -0.003(5)
S2 0.065(2) 0.078(3) 0.055(2) 0.0403(19) 0.0305(19) 0.012(2)
O43 0.086(7) 0.093(7) 0.027(4) 0.031(4) 0.012(4) -0.001(5)
O44 0.095(7) 0.061(6) 0.060(5) 0.034(5) 0.020(5) 0.003(5)
O45 0.046(6) 0.138(9) 0.078(6) 0.064(6) 0.034(5) 0.035(6)
S3 0.082(3) 0.066(3) 0.071(2) 0.0233(19) 0.049(2) -0.004(2)
S4 0.057(2) 0.092(3) 0.081(2) 0.045(2) 0.016(2) 0.019(2)
S5 0.095(3) 0.091(3) 0.116(3) 0.059(3) 0.077(3) 0.043(3)
S6 0.161(5) 0.101(4) 0.107(3) 0.047(3) 0.077(4) 0.077(4)

loop_
_atom_type_symbol
_atom_type_description
_atom_type_scat_dispersion_real
_atom_type_scat_dispersion_imag
_atom_type_scat_source
O O 0.0106 0.006 'International Tables Vol C Tables 4.2.6.8 and 6.1.1.4'
C C 0.0033 0.0016 'International Tables Vol C Tables 4.2.6.8 and 6.1.1.4'
S S 0.1246 0.1234 'International Tables Vol C Tables 4.2.6.8 and 6.1.1.4'
Al Al 0.0645 0.0514 'International Tables Vol C Tables 4.2.6.8 and 6.1.1.4'
H H 0 0 'International Tables Vol C Tables 4.2.6.8 and 6.1.1.4'

loop_
_geom_angle_atom_site_label_1
_geom_angle_atom_site_label_2
_geom_angle_atom_site_label_3
_geom_angle
_geom_angle_site_symmetry_1
_geom_angle_site_symmetry_3
O4 Al1 O11 92.4(3) . .
O4 Al1 O5 94.3(3) . .
O11 Al1 O5 93.2(3) . .
O4 Al1 O22 87.4(3) . .
O11 Al1 O22 93.6(3) . .
O5 Al1 O22 172.9(3) . .
O4 Al1 O25 173.9(3) . .
O11 Al1 O25 92.9(3) . .
O5 Al1 O25 88.4(3) . .
O22 Al1 O25 89.2(3) . .
O4 Al1 O3 92.4(3) . .
O11 Al1 O3 172.9(3) . .
O5 Al1 O3 91.7(3) . .
O22 Al1 O3 81.3(3) . .
O25 Al1 O3 82.1(3) . .
O4 Al1 Al4 135.5(3) . .
O11 Al1 Al4 131.7(3) . .
O5 Al1 Al4 88.7(2) . .
O22 Al1 Al4 85.3(2) . .
O25 Al1 Al4 38.9(2) . .
O3 Al1 Al4 43.16(19) . .
O4 Al1 Al3 89.2(2) . .
O11 Al1 Al3 131.4(2) . .
O5 Al1 Al3 135.1(3) . .
O22 Al1 Al3 37.9(2) . .
O25 Al1 Al3 85.0(2) . .
O3 Al1 Al3 43.38(17) . .
Al4 Al1 Al3 59.66(10) . .
O1 Al2 O15 171.4(3) . .
O1 Al2 O27 93.7(3) . .
O15 Al2 O27 94.5(3) . .
O1 Al2 O23 95.0(3) . .
O15 Al2 O23 76.6(3) . .
O27 Al2 O23 169.5(3) . .
O1 Al2 O38 90.5(3) . .
O15 Al2 O38 92.0(3) . .
O27 Al2 O38 91.8(3) . .
O23 Al2 O38 94.0(3) . .
O1 Al2 O8 81.5(3) . .
O15 Al2 O8 97.2(3) . .
O27 Al2 O8 79.9(3) . .
O23 Al2 O8 95.5(3) . .
O38 Al2 O8 168.0(3) . .
O1 Al2 Al11 132.6(3) . .
O15 Al2 Al11 38.7(2) . .
O27 Al2 Al11 131.4(2) . .
O23 Al2 Al11 38.8(2) . .
O38 Al2 Al11 100.2(2) . .
O8 Al2 Al11 91.8(2) . .
O1 Al2 Al9 37.8(2) . .
O15 Al2 Al9 140.4(2) . .
O27 Al2 Al9 85.6(2) . .
O23 Al2 Al9 97.7(2) . .
O38 Al2 Al9 127.6(2) . .
O8 Al2 Al9 43.75(19) . .
Al11 Al2 Al9 120.19(14) . .
O1 Al2 Al8 88.2(2) . .
O15 Al2 Al8 96.4(2) . .
O27 Al2 Al8 38.5(2) . .
O23 Al2 Al8 135.9(3) . .
O38 Al2 Al8 130.0(2) . .
O8 Al2 Al8 41.4(2) . .
Al11 Al2 Al8 116.68(13) . .
Al9 Al2 Al8 60.32(11) . .
O17 Al3 O22 94.9(3) . .
O17 Al3 O19 170.2(3) . .
O22 Al3 O19 92.9(3) . .
O17 Al3 O16 94.3(3) . .
O22 Al3 O16 169.2(4) . .
O19 Al3 O16 77.3(3) . .
O17 Al3 O31 92.5(3) . .
O22 Al3 O31 92.0(3) . .
O19 Al3 O31 93.1(3) . .
O16 Al3 O31 93.1(3) . .
O17 Al3 O3 80.8(3) . .
O22 Al3 O3 81.0(3) . .
O19 Al3 O3 94.6(3) . .
O16 Al3 O3 95.1(3) . .
O31 Al3 O3 169.8(3) . .
O17 Al3 Al4 37.7(2) . .
O22 Al3 Al4 86.1(2) . .
O19 Al3 Al4 137.5(2) . .
O16 Al3 Al4 98.0(2) . .
O31 Al3 Al4 129.4(3) . .
O3 Al3 Al4 43.18(18) . .
O17 Al3 Al9 132.3(3) . .
O22 Al3 Al9 130.0(3) . .
O19 Al3 Al9 38.5(2) . .
O16 Al3 Al9 39.6(2) . .
O31 Al3 Al9 99.9(2) . .
O3 Al3 Al9 90.2(2) . .
Al4 Al3 Al9 119.48(14) . .
O17 Al3 Al1 87.9(2) . .
O22 Al3 Al1 39.2(2) . .
O19 Al3 Al1 94.4(2) . .
O16 Al3 Al1 135.9(2) . .
O31 Al3 Al1 130.9(3) . .
O3 Al3 Al1 41.80(18) . .
Al4 Al3 Al1 59.52(11) . .
Al9 Al3 Al1 115.44(14) . .
O17 Al4 O33 97.0(3) . .
O17 Al4 O25 94.7(3) . .
O33 Al4 O25 168.2(3) . .
O17 Al4 O14 172.1(3) . .
O33 Al4 O14 77.4(3) . .
O25 Al4 O14 90.8(3) . .
O17 Al4 O39 90.0(3) . .
O33 Al4 O39 93.7(3) . .
O25 Al4 O39 88.3(3) . .
O14 Al4 O39 95.9(3) . .
O17 Al4 O3 82.1(3) . .
O33 Al4 O3 96.9(3) . .
O25 Al4 O3 82.8(3) . .
O14 Al4 O3 93.0(3) . .
O39 Al4 O3 167.5(3) . .
O17 Al4 Al5 133.7(3) . .
O33 Al4 Al5 38.5(2) . .
O25 Al4 Al5 129.7(2) . .
O14 Al4 Al5 39.6(2) . .
O39 Al4 Al5 102.1(3) . .
O3 Al4 Al5 90.3(2) . .
O17 Al4 Al1 89.4(2) . .
O33 Al4 Al1 137.7(3) . .
O25 Al4 Al1 40.3(2) . .
O14 Al4 Al1 91.2(2) . .
O39 Al4 Al1 128.3(3) . .
O3 Al4 Al1 42.51(19) . .
Al5 Al4 Al1 114.86(14) . .
O17 Al4 Al3 38.0(2) . .
O33 Al4 Al3 101.1(2) . .
O25 Al4 Al3 86.9(2) . .
O14 Al4 Al3 137.0(2) . .
O39 Al4 Al3 126.9(2) . .
O3 Al4 Al3 44.16(18) . .
Al5 Al4 Al3 120.83(14) . .
Al1 Al4 Al3 60.82(11) . .
O33 Al5 O20 172.5(3) . .
O33 Al5 O26 93.5(3) . .
O20 Al5 O26 93.4(3) . .
O33 Al5 O14 78.3(3) . .
O20 Al5 O14 94.6(3) . .
O26 Al5 O14 169.7(3) . .
O33 Al5 O37 93.5(3) . .
O20 Al5 O37 88.9(3) . .
O26 Al5 O37 94.9(3) . .
O14 Al5 O37 91.7(3) . .
O33 Al5 O2 95.6(3) . .
O20 Al5 O2 82.6(3) . .
O26 Al5 O2 80.4(3) . .
O14 Al5 O2 94.2(3) . .
O37 Al5 O2 170.0(3) . .
O33 Al5 Al4 38.8(2) . .
O20 Al5 Al4 133.7(3) . .
O26 Al5 Al4 130.5(2) . .
O14 Al5 Al4 40.3(2) . .
O37 Al5 Al4 99.5(2) . .
O2 Al5 Al4 90.2(2) . .
O33 Al5 Al10 138.3(2) . .
O20 Al5 Al10 39.1(2) . .
O26 Al5 Al10 87.9(2) . .
O14 Al5 Al10 94.2(2) . .
O37 Al5 Al10 127.9(2) . .
O2 Al5 Al10 43.59(18) . .
Al4 Al5 Al10 117.52(14) . .
O33 Al5 Al11 98.2(2) . .
O20 Al5 Al11 85.6(2) . .
O26 Al5 Al11 36.8(2) . .
O14 Al5 Al11 137.6(2) . .
O37 Al5 Al11 130.6(3) . .
O2 Al5 Al11 43.69(19) . .
Al4 Al5 Al11 119.12(13) . .
Al10 Al5 Al11 60.45(11) . .
O4 Al6 O9 88.3(3) . .
O4 Al6 O24 174.9(3) . .
O9 Al6 O24 89.1(3) . .
O4 Al6 O12 95.1(3) . .
O9 Al6 O12 174.0(3) . .
O24 Al6 O12 87.1(3) . .
O4 Al6 O32 92.6(3) . .
O9 Al6 O32 92.0(3) . .
O24 Al6 O32 91.9(3) . .
O12 Al6 O32 92.8(3) . .
O4 Al6 O28 90.9(3) . .
O9 Al6 O28 83.6(3) . .
O24 Al6 O28 84.4(3) . .
O12 Al6 O28 91.3(3) . .
O32 Al6 O28 174.3(3) . .
O4 Al6 Al12 133.3(2) . .
O9 Al6 Al12 86.9(2) . .
O24 Al6 Al12 42.1(2) . .
O12 Al6 Al12 87.1(2) . .
O32 Al6 Al12 134.0(3) . .
O28 Al6 Al12 42.4(2) . .
O4 Al6 Al7 88.4(2) . .
O9 Al6 Al7 40.2(2) . .
O24 Al6 Al7 86.8(2) . .
O12 Al6 Al7 134.8(2) . .
O32 Al6 Al7 132.1(2) . .
O28 Al6 Al7 43.49(18) . .
Al12 Al6 Al7 59.75(10) . .
O5 Al7 O6 93.9(3) . .
O5 Al7 O11 92.9(3) . 2_654
O6 Al7 O11 92.0(3) . 2_654
O5 Al7 O9 87.7(3) . .
O6 Al7 O9 173.4(3) . .
O11 Al7 O9 94.2(3) 2_654 .
O5 Al7 O13 171.2(3) . .
O6 Al7 O13 89.0(3) . .
O11 Al7 O13 95.4(3) 2_654 .
O9 Al7 O13 88.5(3) . .
O5 Al7 O28 89.3(3) . .
O6 Al7 O28 89.2(3) . .
O11 Al7 O28 177.5(3) 2_654 .
O9 Al7 O28 84.5(3) . .
O13 Al7 O28 82.4(3) . .
O5 Al7 Al12 131.6(2) . .
O6 Al7 Al12 87.2(2) . .
O11 Al7 Al12 135.5(2) 2_654 .
O9 Al7 Al12 87.0(2) . .
O13 Al7 Al12 40.11(19) . .
O28 Al7 Al12 42.3(2) . .
O5 Al7 Al6 86.9(2) . .
O6 Al7 Al6 133.4(2) . .
O11 Al7 Al6 134.5(3) 2_654 .
O9 Al7 Al6 40.24(19) . .
O13 Al7 Al6 85.1(2) . .
O28 Al7 Al6 44.27(19) . .
Al12 Al7 Al6 59.73(10) . .
O12 Al8 O21 91.3(3) . .
O12 Al8 O27 178.0(4) . .
O21 Al8 O27 87.9(3) . .
O12 Al8 O35 91.3(3) . .
O21 Al8 O35 91.5(3) . .
O27 Al8 O35 90.5(3) . .
O12 Al8 O10 91.9(3) . .
O21 Al8 O10 175.3(3) . .
O27 Al8 O10 88.8(3) . .
O35 Al8 O10 91.9(3) . .
O12 Al8 O8 96.9(3) . .
O21 Al8 O8 80.8(3) . .
O27 Al8 O8 81.2(3) . .
O35 Al8 O8 168.8(3) . .
O10 Al8 O8 95.4(3) . .
O12 Al8 Al9 93.4(2) . .
O21 Al8 Al9 37.8(2) . .
O27 Al8 Al9 84.9(2) . .
O35 Al8 Al9 129.1(2) . .
O10 Al8 Al9 138.5(2) . .
O8 Al8 Al9 43.05(19) . .
O12 Al8 Al2 139.4(2) . .
O21 Al8 Al2 83.9(2) . .
O27 Al8 Al2 38.7(2) . .
O35 Al8 Al2 129.0(3) . .
O10 Al8 Al2 91.4(2) . .
O8 Al8 Al2 42.5(2) . .
Al9 Al8 Al2 59.35(11) . .
O1 Al9 O21 93.1(3) . .
O1 Al9 O19 171.4(3) . .
O21 Al9 O19 93.4(3) . .
O1 Al9 O16 95.8(3) . .
O21 Al9 O16 169.4(3) . .
O19 Al9 O16 77.1(3) . .
O1 Al9 O30 92.6(3) . .
O21 Al9 O30 92.2(3) . .
O19 Al9 O30 92.7(3) . .
O16 Al9 O30 93.1(3) . .
O1 Al9 O8 80.9(3) . .
O21 Al9 O8 79.5(3) . .
O19 Al9 O8 94.8(3) . .
O16 Al9 O8 96.2(3) . .
O30 Al9 O8 169.1(3) . .
O1 Al9 Al2 37.7(2) . .
O21 Al9 Al2 84.9(2) . .
O19 Al9 Al2 137.7(2) . .
O16 Al9 Al2 98.7(2) . .
O30 Al9 Al2 129.6(2) . .
O8 Al9 Al2 43.27(19) . .
O1 Al9 Al3 133.4(3) . .
O21 Al9 Al3 130.6(3) . .
O19 Al9 Al3 38.7(2) . .
O16 Al9 Al3 39.2(2) . .
O30 Al9 Al3 99.7(2) . .
O8 Al9 Al3 91.1(2) . .
Al2 Al9 Al3 119.91(13) . .
O1 Al9 Al8 88.2(2) . .
O21 Al9 Al8 38.13(19) . .
O19 Al9 Al8 93.6(2) . .
O16 Al9 Al8 136.4(2) . .
O30 Al9 Al8 130.2(3) . .
O8 Al9 Al8 41.48(19) . .
Al2 Al9 Al8 60.33(11) . .
Al3 Al9 Al8 115.26(13) . .
O20 Al10 O18 88.2(3) . .
O20 Al10 O6 88.7(3) . .
O18 Al10 O6 175.6(4) . .
O20 Al10 O7 176.8(3) . .
O18 Al10 O7 90.9(3) . .
O6 Al10 O7 92.1(3) . .
O20 Al10 O29 92.8(3) . .
O18 Al10 O29 90.4(3) . .
O6 Al10 O29 92.9(3) . .
O7 Al10 O29 90.3(3) . .
O20 Al10 O2 81.6(3) . .
O18 Al10 O2 82.5(3) . .
O6 Al10 O2 94.0(3) . .
O7 Al10 O2 95.3(3) . .
O29 Al10 O2 171.0(3) . .
O20 Al10 Al5 38.71(19) . .
O18 Al10 Al5 85.6(2) . .
O6 Al10 Al5 90.0(2) . .
O7 Al10 Al5 138.2(2) . .
O29 Al10 Al5 131.4(3) . .
O2 Al10 Al5 42.92(18) . .
O20 Al10 Al11 85.0(2) . .
O18 Al10 Al11 39.0(2) . .
O6 Al10 Al11 137.5(2) . .
O7 Al10 Al11 92.3(2) . .
O29 Al10 Al11 129.3(3) . .
O2 Al10 Al11 43.52(19) . .
Al5 Al10 Al11 60.11(11) . .
O26 Al11 O23 95.5(3) . .
O26 Al11 O15 172.8(3) . .
O23 Al11 O15 78.5(3) . .
O26 Al11 O18 93.2(3) . .
O23 Al11 O18 169.6(3) . .
O15 Al11 O18 92.3(3) . .
O26 Al11 O34 92.6(3) . .
O23 Al11 O34 93.9(3) . .
O15 Al11 O34 91.9(3) . .
O18 Al11 O34 91.3(3) . .
O26 Al11 O2 80.2(3) . .
O23 Al11 O2 94.4(3) . .
O15 Al11 O2 96.0(3) . .
O18 Al11 O2 81.6(3) . .
O34 Al11 O2 169.5(3) . .
O26 Al11 Al2 133.9(2) . .
O23 Al11 Al2 40.0(2) . .
O15 Al11 Al2 39.4(2) . .
O18 Al11 Al2 130.1(3) . .
O34 Al11 Al2 100.3(2) . .
O2 Al11 Al2 90.15(18) . .
O26 Al11 Al5 37.8(2) . .
O23 Al11 Al5 98.9(3) . .
O15 Al11 Al5 138.5(3) . .
O18 Al11 Al5 84.7(2) . .
O34 Al11 Al5 129.5(2) . .
O2 Al11 Al5 42.55(19) . .
Al2 Al11 Al5 120.36(13) . .
O26 Al11 Al10 87.7(2) . .
O23 Al11 Al10 136.2(3) . .
O15 Al11 Al10 93.7(2) . .
O18 Al11 Al10 38.6(2) . .
O34 Al11 Al10 129.7(2) . .
O2 Al11 Al10 43.04(18) . .
Al2 Al11 Al10 115.06(14) . .
Al5 Al11 Al10 59.44(11) . .
O7 Al12 O13 90.2(3) . .
O7 Al12 O10 94.2(3) . .
O13 Al12 O10 174.1(3) . .
O7 Al12 O36 91.6(3) . .
O13 Al12 O36 93.3(3) . .
O10 Al12 O36 90.5(3) . .
O7 Al12 O24 174.9(3) . .
O13 Al12 O24 87.1(3) . .
O10 Al12 O24 88.2(3) . .
O36 Al12 O24 92.8(3) . .
O7 Al12 O28 89.8(3) . .
O13 Al12 O28 85.4(3) . .
O10 Al12 O28 90.7(3) . .
O36 Al12 O28 178.1(3) . .
O24 Al12 O28 85.7(3) . .
O7 Al12 Al6 134.5(3) . .
O13 Al12 Al6 86.8(2) . .
O10 Al12 Al6 87.3(2) . .
O36 Al12 Al6 133.9(3) . .
O24 Al12 Al6 41.1(2) . .
O28 Al12 Al6 44.68(19) . .
O7 Al12 Al7 88.4(2) . .
O13 Al12 Al7 41.7(2) . .
O10 Al12 Al7 134.5(3) . .
O36 Al12 Al7 135.0(2) . .
O24 Al12 Al7 86.7(2) . .
O28 Al12 Al7 43.83(19) . .
Al6 Al12 Al7 60.52(10) . .
O2 Al13 O28 107.3(3) . .
O2 Al13 O3 109.3(3) . .
O28 Al13 O3 110.0(3) . .
O2 Al13 O8 111.0(3) . .
O28 Al13 O8 108.7(3) . .
O3 Al13 O8 110.4(3) . .
Al2 O1 Al9 104.5(3) . .
Al13 O2 Al5 125.6(4) . .
Al13 O2 Al10 118.2(3) . .
Al5 O2 Al10 93.5(2) . .
Al13 O2 Al11 124.1(3) . .
Al5 O2 Al11 93.8(3) . .
Al10 O2 Al11 93.4(3) . .
Al13 O3 Al1 118.4(3) . .
Al13 O3 Al4 124.6(3) . .
Al1 O3 Al4 94.3(3) . .
Al13 O3 Al3 124.3(3) . .
Al1 O3 Al3 94.8(3) . .
Al4 O3 Al3 92.7(3) . .
Al6 O4 Al1 133.3(3) . .
Al7 O5 Al1 134.3(4) . .
Al7 O6 Al10 133.5(3) . .
Al12 O7 Al10 131.9(4) . .
Al13 O8 Al8 118.4(3) . .
Al13 O8 Al2 123.0(3) . .
Al8 O8 Al2 96.1(3) . .
Al13 O8 Al9 123.9(3) . .
Al8 O8 Al9 95.5(3) . .
Al2 O8 Al9 93.0(3) . .
Al7 O9 Al6 99.6(3) . .
Al8 O10 Al12 132.3(4) . .
Al1 O11 Al7 132.8(3) . 2_654
Al8 O12 Al6 132.7(3) . .
Al12 O13 Al7 98.2(3) . .
Al5 O14 Al4 100.1(3) . .
Al11 O15 Al2 101.8(3) . .
Al3 O16 Al9 101.2(3) . .
Al4 O17 Al3 104.3(3) . .
Al10 O18 Al11 102.4(3) . .
Al9 O19 Al3 102.8(3) . .
Al5 O20 Al10 102.2(3) . .
Al9 O21 Al8 104.0(3) . .
Al3 O22 Al1 102.9(3) . .
Al11 O23 Al2 101.3(3) . .
Al6 O24 Al12 96.8(3) . .
Al4 O25 Al1 100.8(3) . .
Al11 O26 Al5 105.4(4) . .
Al8 O27 Al2 102.7(3) . .
Al13 O28 Al12 126.1(4) . .
Al13 O28 Al7 123.2(4) . .
Al12 O28 Al7 93.8(3) . .
Al13 O28 Al6 119.9(3) . .
Al12 O28 Al6 92.9(3) . .
Al7 O28 Al6 92.2(3) . .
Al5 O33 Al4 102.7(3) . .
C2 C1 C4 115.8(13) . .
C2 C1 S1 125.4(9) . .
C4 C1 S1 118.5(10) . .
C1 C2 C3 118.1(14) . .
C1 C2 H2 120.9 . .
C3 C2 H2 120.9 . .
C5 C3 C2 119.0(14) . .
C5 C3 C3 111.6(17) . 2_566
C2 C3 C3 129.4(17) . 2_566
C1 C4 C5 126.3(14) . 2_566
C1 C4 H4 116.9 . .
C5 C4 H4 116.9 2_566 .
C3 C5 C4 118.4(16) . 2_566
C3 C5 H5 120.8 . .
C4 C5 H5 120.8 2_566 .
O40 S1 O42 110.5(5) . .
O40 S1 O41 111.1(5) . .
O42 S1 O41 113.8(5) . .
O40 S1 C1 104.0(5) . .
O42 S1 C1 107.9(5) . .
O41 S1 C1 109.0(5) . .
C7 C6 C11 120.0 . .
C7 C6 H6 120.0 . .
C11 C6 H6 120.0 . .
C6 C7 C8 120.0 . .
C6 C7 S3 122.1 . .
C8 C7 S3 117.8 . .
C9 C8 C7 120.0 . .
C9 C8 H8 120.0 . .
C7 C8 H8 120.0 . .
C8 C9 C10 120.0 . .
C8 C9 H9 120.0 . .
C10 C9 H9 120.0 . .
C11 C10 C9 120.0 . .
C11 C10 C15 120.0 . .
C9 C10 C15 120.0 . .
C10 C11 C12 120.0 . .
C10 C11 C6 120.0 . .
C12 C11 C6 120.0 . .
C11 C12 C13 120.0 . .
C11 C12 H12 120.0 . .
C13 C12 H12 120.0 . .
C14 C13 C12 120.0 . .
C14 C13 H13 120.0 . .
C12 C13 H13 120.0 . .
C15 C14 C13 120.0 . .
C15 C14 S2 123.5 . .
C13 C14 S2 116.4 . .
C14 C15 C10 120.0 . .
C14 C15 H15 120.0 . .
C10 C15 H15 120.0 . .
O44 S2 O43 112.0 . .
O44 S2 O45 112.9 . .
O43 S2 O45 112.1 . .
O44 S2 C14 107.3 . .
O43 S2 C14 105.5 . .
O45 S2 C14 106.5 . .
O46A S3 O47A 100.0 . .
O46A S3 O48 115.9 . .
O47A S3 O48 115.0 . .
O46A S3 O46B 13.6 . .
O47A S3 O46B 113.6 . .
O48 S3 O46B 108.7 . .
O46A S3 O47B 112.8 . .
O47A S3 O47B 12.9 . .
O48 S3 O47B 108.1 . .
O46B S3 O47B 126.4 . .
O46A S3 C7 111.6 . .
O47A S3 C7 107.9 . .
O48 S3 C7 106.2 . .
O46B S3 C7 104.6 . .
O47B S3 C7 100.9 . .
O49B S4 O51 126.2(3) . .
O49B S4 O49A 15.1 . .
O51 S4 O49A 111.2(3) . .
O49B S4 O50 103.8(3) . .
O51 S4 O50 113.0(3) . .
O49A S4 O50 115.1(3) . .
O49B S4 C17 105.5(2) . .
O51 S4 C17 105.5(2) . .
O49A S4 C17 111.6(3) . .
O50 S4 C17 99.5(3) . .
C17 C16 C21 120.0 . .
C17 C16 H16 120.0 . .
C21 C16 H16 120.0 . .
C18 C17 C16 120.0 . .
C18 C17 S4 118.66(16) . .
C16 C17 S4 121.28(16) . .
C19 C18 C17 120.0 . .
C19 C18 H18 120.0 . .
C17 C18 H18 120.0 . .
C18 C19 C20 120.0 . .
C18 C19 H19 120.0 . .
C20 C19 H19 120.0 . .
C21 C20 C19 120.0 . .
C21 C20 C25 120.0 . .
C19 C20 C25 120.0 . .
C20 C21 C22 120.0 . .
C20 C21 C16 120.0 . .
C22 C21 C16 120.0 . .
C23 C22 C21 120.0 . .
C23 C22 H22 120.0 . .
C21 C22 H22 120.0 . .
C22 C23 C24 120.0 . .
C22 C23 H23 120.0 . .
C24 C23 H23 120.0 . .
C23 C24 C25 120.0 . .
C23 C24 S5 121.4 . .
C25 C24 S5 118.2 . .
C24 C25 C20 120.0 . .
C24 C25 H25 120.0 . .
C20 C25 H25 120.0 . .
O52A S5 O53C 125.7 . .
O52A S5 O54C 50.7 . .
O53C S5 O54C 126.4 . .
O52A S5 O54B 139.7 . .
O53C S5 O54B 22.8 . .
O54C S5 O54B 116.6 . .
O52A S5 O53B 116.2 . .
O53C S5 O53B 28.3 . .
O54C S5 O53B 145.9 . .
O54B S5 O53B 48.6 . .
O52A S5 O54A 60.3 . .
O53C S5 O54A 88.6 . .
O54C S5 O54A 110.8 . .
O54B S5 O54A 111.2 . .
O53B S5 O54A 63.9 . .
O52A S5 O52C 118.1 . .
O53C S5 O52C 69.3 . .
O54C S5 O52C 72.0 . .
O54B S5 O52C 49.2 . .
O53B S5 O52C 97.2 . .
O54A S5 O52C 151.4 . .
O52A S5 O52B 21.2 . .
O53C S5 O52B 135.5 . .
O54C S5 O52B 30.5 . .
O54B S5 O52B 138.9 . .
O53B S5 O52B 135.2 . .
O54A S5 O52B 81.3 . .
O52C S5 O52B 101.6 . .
O52A S5 O53A 104.9 . .
O53C S5 O53A 88.4 . .
O54C S5 O53A 55.3 . .
O54B S5 O53A 68.5 . .
O53B S5 O53A 116.5 . .
O54A S5 O53A 158.2 . .
O52C S5 O53A 19.4 . .
O52B S5 O53A 85.8 . .
O52A S5 C24 114.2 . .
O53C S5 C24 113.0 . .
O54C S5 C24 113.1 . .
O54B S5 C24 105.9 . .
O53B S5 C24 101.0 . .
O54A S5 C24 97.5 . .
O52C S5 C24 107.6 . .
O52B S5 C24 111.2 . .
O53A S5 C24 103.6 . .
O52B O52A O54C 46.7 . .
O52B O52A S5 119.8 . .
O54C O52A S5 75.2 . .
O52B O52A O54A 165.4 . .
O54C O52A O54A 147.2 . .
S5 O52A O54A 72.4 . .
O52A O52B O54C 96.6 . .
O52A O52B S5 39.0 . .
O54C O52B S5 60.0 . .
O53A O52C O54B 145.7 . .
O53A O52C S5 88.0 . .
O54B O52C S5 57.8 . .
O53A O52C O53C 134.2 . .
O54B O52C O53C 14.6 . .
S5 O52C O53C 47.0 . .
O53A O52C O54C 46.9 . .
O54B O52C O54C 102.9 . .
S5 O52C O54C 48.7 . .
O53C O52C O54C 89.1 . .
O52C O53A O54C 116.8 . .
O52C O53A S5 72.6 . .
O54C O53A S5 52.6 . .
O52C O53A O54B 24.0 . .
O54C O53A O54B 96.4 . .
S5 O53A O54B 48.7 . .
O53C O53B O54B 15.1 . .
O53C O53B S5 61.4 . .
O54B O53B S5 62.6 . .
O53C O53B O54A 113.2 . .
O54B O53B O54A 120.0 . .
S5 O53B O54A 59.0 . .
O54B O53C O53B 145.2 . .
O54B O53C S5 90.0 . .
O53B O53C S5 90.3 . .
O54B O53C O52C 35.7 . .
O53B O53C O52C 152.4 . .
S5 O53C O52C 63.7 . .
O52A O54A S5 47.3 . .
O52A O54A O53B 98.8 . .
S5 O54A O53B 57.1 . .
O53C O54B O53B 19.7 . .
O53C O54B O52C 129.7 . .
O53B O54B O52C 140.5 . .
O53C O54B S5 67.3 . .
O53B O54B S5 68.8 . .
O52C O54B S5 73.1 . .
O53C O54B O53A 122.0 . .
O53B O54B O53A 130.7 . .
O52C O54B O53A 10.3 . .
S5 O54B O53A 62.8 . .
O52B O54C O52A 36.7 . .
O52B O54C S5 89.5 . .
O52A O54C S5 54.0 . .
O52B O54C O53A 161.3 . .
O52A O54C O53A 124.6 . .
S5 O54C O53A 72.2 . .
O52B O54C O52C 145.8 . .
O52A O54C O52C 109.3 . .
S5 O54C O52C 59.3 . .
O53A O54C O52C 16.3 . .
C26 C26 C27 122.4(13) 2_675 .
C26 C26 C30 118.8(13) 2_675 .
C27 C26 C30 118.5(11) . .
C26 C27 C28 114.6(12) . 2_675
C26 C27 H27 122.7 . .
C28 C27 H27 122.7 2_675 .
C29 C28 C27 125.9(13) . 2_675
C29 C28 S6 117.8(11) . .
C27 C28 S6 116.3(9) 2_675 .
C30 C29 C28 113.6(12) . .
C30 C29 H29 123.2 . .
C28 C29 H29 123.2 . .
C29 C30 C26 124.2(12) . .
C29 C30 H30 117.9 . .
C26 C30 H30 117.9 . .
O55A S6 O56 98.3(11) . .
O55A S6 O57B 104.4(13) . .
O56 S6 O57B 126.8(13) . .
O55A S6 O57A 126.3(14) . .
O56 S6 O57A 101.1(13) . .
O57B S6 O57A 28.9(13) . .
O55A S6 C28 115.9(11) . .
O56 S6 C28 107.1(8) . .
O57B S6 C28 105.0(10) . .
O57A S6 C28 105.3(11) . .
O55A S6 O55B 24.8(12) . .
O56 S6 O55B 116.8(10) . .
O57B S6 O55B 102.2(13) . .
O57A S6 O55B 130.4(14) . .
C28 S6 O55B 93.4(10) . .
O55B O55A S6 108(3) . .
O55A O55B S6 47(2) . .
O57B O57A S6 67(3) . .
O57A O57B S6 84(3) . .

loop_
_geom_bond_atom_site_label_1
_geom_bond_atom_site_label_2
_geom_bond_distance
_geom_bond_site_symmetry_2
Al1 O4 1.869(7) .
Al1 O11 1.871(7) .
Al1 O5 1.879(6) .
Al1 O22 1.920(6) .
Al1 O25 1.923(7) .
Al1 O3 1.980(7) .
Al2 O1 1.845(6) .
Al2 O15 1.881(6) .
Al2 O27 1.893(8) .
Al2 O23 1.898(7) .
Al2 O38 1.936(7) .
Al2 O8 2.005(7) .
Al3 O17 1.860(7) .
Al3 O22 1.866(7) .
Al3 O19 1.877(7) .
Al3 O16 1.885(7) .
Al3 O31 1.955(7) .
Al3 O3 2.040(6) .
Al4 O17 1.845(6) .
Al4 O33 1.866(7) .
Al4 O25 1.869(7) .
Al4 O14 1.907(7) .
Al4 O39 1.952(8) .
Al4 O3 2.004(7) .
Al5 O33 1.856(7) .
Al5 O20 1.870(7) .
Al5 O26 1.871(8) .
Al5 O14 1.883(7) .
Al5 O37 1.962(7) .
Al5 O2 1.994(7) .
Al6 O4 1.864(7) .
Al6 O9 1.902(6) .
Al6 O24 1.906(7) .
Al6 O12 1.910(6) .
Al6 O32 1.935(7) .
Al6 O28 2.028(7) .
Al7 O5 1.875(7) .
Al7 O6 1.876(7) .
Al7 O11 1.879(6) 2_654
Al7 O9 1.900(7) .
Al7 O13 1.935(7) .
Al7 O28 2.000(6) .
Al8 O12 1.854(7) .
Al8 O21 1.878(7) .
Al8 O27 1.884(7) .
Al8 O35 1.893(7) .
Al8 O10 1.897(6) .
Al8 O8 1.963(7) .
Al9 O1 1.849(7) .
Al9 O21 1.865(7) .
Al9 O19 1.868(7) .
Al9 O16 1.903(7) .
Al9 O30 1.958(6) .
Al9 O8 2.023(6) .
Al10 O20 1.886(7) .
Al10 O18 1.887(7) .
Al10 O6 1.889(7) .
Al10 O7 1.913(7) .
Al10 O29 1.937(7) .
Al10 O2 2.019(6) .
Al11 O26 1.830(7) .
Al11 O23 1.850(7) .
Al11 O15 1.852(7) .
Al11 O18 1.904(7) .
Al11 O34 1.928(7) .
Al11 O2 2.037(7) .
Al12 O7 1.875(7) .
Al12 O13 1.876(7) .
Al12 O10 1.901(6) .
Al12 O36 1.907(7) .
Al12 O24 1.945(7) .
Al12 O28 1.945(7) .
Al13 O2 1.781(6) .
Al13 O28 1.800(7) .
Al13 O3 1.804(6) .
Al13 O8 1.816(6) .
O11 Al7 1.879(6) 2_654
C1 C2 1.319(9) .
C1 C4 1.323(9) .
C1 S1 1.720(12) .
C2 C3 1.340(9) .
C2 H2 0.9300 .
C3 C5 1.313(9) .
C3 C3 1.42(2) 2_566
C4 C5 1.454(19) 2_566
C4 H4 0.9300 .
C5 C4 1.454(19) 2_566
C5 H5 0.9300 .
S1 O40 1.408(7) .
S1 O42 1.430(9) .
S1 O41 1.482(8) .
C6 C7 1.3900 .
C6 C11 1.3900 .
C6 H6 0.9300 .
C7 C8 1.3900 .
C7 S3 1.7639 .
C8 C9 1.3900 .
C8 H8 0.9300 .
C9 C10 1.3900 .
C9 H9 0.9300 .
C10 C11 1.3900 .
C10 C15 1.3900 .
C11 C12 1.3900 .
C12 C13 1.3900 .
C12 H12 0.9300 .
C13 C14 1.3900 .
C13 H13 0.9300 .
C14 C15 1.3900 .
C14 S2 1.7512 .
C15 H15 0.9300 .
S2 O44 1.4361 .
S2 O43 1.4562 .
S2 O45 1.4571 .
S3 O46A 1.3329 .
S3 O47A 1.3435 .
S3 O48 1.4683 .
S3 O46B 1.5579 .
S3 O47B 1.5825 .
S4 O49B 1.477(5) .
S4 O51 1.498(5) .
S4 O49A 1.514(5) .
S4 O50 1.543(5) .
S4 C17 1.787(4) .
C16 C17 1.3900 .
C16 C21 1.3900 .
C16 H16 0.9300 .
C17 C18 1.3900 .
C18 C19 1.3900 .
C18 H18 0.9300 .
C19 C20 1.3900 .
C19 H19 0.9300 .
C20 C21 1.3900 .
C20 C25 1.3900 .
C21 C22 1.3900 .
C22 C23 1.3900 .
C22 H22 0.9300 .
C23 C24 1.3900 .
C23 H23 0.9300 .
C24 C25 1.3900 .
C24 S5 1.7288 .
C25 H25 0.9300 .
S5 O52A 1.1747 .
S5 O53C 1.3103 .
S5 O54C 1.4035 .
S5 O54B 1.4207 .
S5 O53B 1.4921 .
S5 O54A 1.5242 .
S5 O52C 1.6064 .
S5 O52B 1.6208 .
S5 O53A 1.6827 .
O52A O52B 0.6763 .
O52A O54C 1.1240 .
O52A O54A 1.3886 .
O52B O54C 0.8233 .
O52C O53A 0.5586 .
O52C O54B 1.2707 .
O52C O53C 1.6760 .
O52C O54C 1.7764 .
O53A O54C 1.4530 .
O53A O54B 1.7605 .
O53B O53C 0.7079 .
O53B O54B 1.2012 .
O53B O54A 1.5966 .
O53C O54B 0.5499 .
C26 C26 1.389(19) 2_675
C26 C27 1.402(9) .
C26 C30 1.404(8) .
C27 C28 1.453(17) 2_675
C27 H27 0.9300 .
C28 C29 1.403(9) .
C28 C27 1.453(17) 2_675
C28 S6 1.768(14) .
C29 C30 1.401(9) .
C29 H29 0.9300 .
C30 H30 0.9300 .
S6 O55A 1.36(2) .
S6 O56 1.418(14) .
S6 O57B 1.44(2) .
S6 O57A 1.55(3) .
S6 O55B 1.77(3) .
O55A O55B 0.78(3) .
O57A O57B 0.75(3) .
